data_2207874
loop_
_publ_author_name
'Chen, He-Lian'
'He, Hong-Wu'

_publ_section_title
5-Methyl-2-(2-nitrophenyloxy)-3-<i>p</i>-tolyl-8,9,10,11-tetrahydrobenzo[4',5']thieno[3',4':5,6]pyrido[4,3-<i>d</i>]pyrimidin-4(3<i>H</i>)-one
_journal_coeditor_code SG6045
_journal_issue 1
_journal_name_full 'Acta Crystallographica Section E'
_journal_page_first o195
_journal_page_last o197
_journal_paper_doi 10.1107/S1600536805040870
_journal_volume 62
_journal_year 2006
_chemical_formula_iupac 'C27 H22 N4 O4 S'
_chemical_formula_moiety 'C27 H22 N4 O4 S'
_chemical_formula_sum 'C27 H22 N4 O4 S'
_chemical_formula_weight 498.55
_chemical_name_systematic
;
5-Methyl-2-(2-nitrophenyloxy)-3-p-tolyl-8,9,10,11-
tetrahydrobenzo[4',5']thieno[3',4':5,6]pyrido[4,3-d]pyrimidin-4(3H)-one
;
_space_group_IT_number 14
_symmetry_cell_setting monoclinic
_symmetry_space_group_name_Hall '-P 2yn'
_symmetry_space_group_name_H-M 'P 1 21/n 1'
_atom_sites_solution_hydrogens geom
_atom_sites_solution_primary direct
_atom_sites_solution_secondary difmap
_cell_angle_alpha 90.00
_cell_angle_beta 106.203(2)
_cell_angle_gamma 90.00
_cell_formula_units_Z 4
_cell_length_a 9.1381(8)
_cell_length_b 17.0819(14)
_cell_length_c 16.0332(14)
_cell_measurement_reflns_used 4220
_cell_measurement_temperature 292(2)
_cell_measurement_theta_max 25.00
_cell_measurement_theta_min 1.78
_cell_volume 2403.3(4)
_computing_cell_refinement SMART
_computing_data_collection 'SMART (Bruker, 2000)'
_computing_data_reduction 'SAINT (Bruker, 2000)'
_computing_molecular_graphics 'SHELXTL (Bruker, 1997)'
_computing_publication_material SHELXL97
_computing_structure_refinement 'SHELXL97 (Sheldrick, 1997)'
_computing_structure_solution 'SHELXS97 (Sheldrick, 1997)'
_diffrn_ambient_temperature 292(2)
_diffrn_measured_fraction_theta_full 0.998
_diffrn_measured_fraction_theta_max 0.998
_diffrn_measurement_device_type 'Bruker SMART CCD area-detector'
_diffrn_measurement_method '\f and \w'
_diffrn_radiation_monochromator graphite
_diffrn_radiation_source 'fine-focus sealed tube'
_diffrn_radiation_type MoK\a
_diffrn_radiation_wavelength 0.71073
_diffrn_reflns_av_R_equivalents 0.0400
_diffrn_reflns_av_sigmaI/netI 0.0495
_diffrn_reflns_limit_h_max 10
_diffrn_reflns_limit_h_min -10
_diffrn_reflns_limit_k_max 19
_diffrn_reflns_limit_k_min -20
_diffrn_reflns_limit_l_max 9
_diffrn_reflns_limit_l_min -19
_diffrn_reflns_number 12011
_diffrn_reflns_theta_full 25.00
_diffrn_reflns_theta_max 25.00
_diffrn_reflns_theta_min 1.78
_exptl_absorpt_coefficient_mu 0.177
_exptl_absorpt_correction_T_max 0.9825
_exptl_absorpt_correction_T_min 0.9488
_exptl_absorpt_correction_type multi-scan
_exptl_absorpt_process_details '(SADABS; Bruker, 2000)'
_exptl_crystal_colour colorless
_exptl_crystal_density_diffrn 1.378
_exptl_crystal_density_method 'not measured'
_exptl_crystal_description block
_exptl_crystal_F_000 1040
_exptl_crystal_size_max 0.30
_exptl_crystal_size_mid 0.20
_exptl_crystal_size_min 0.10
_refine_diff_density_max 0.275
_refine_diff_density_min -0.255
_refine_ls_extinction_method none
_refine_ls_goodness_of_fit_ref 1.080
_refine_ls_hydrogen_treatment constr
_refine_ls_matrix_type full
_refine_ls_number_parameters 340
_refine_ls_number_reflns 4220
_refine_ls_number_restraints 1
_refine_ls_restrained_S_all 1.080
_refine_ls_R_factor_all 0.0812
_refine_ls_R_factor_gt 0.0516
_refine_ls_shift/su_max 0.042
_refine_ls_shift/su_mean 0.001
_refine_ls_structure_factor_coef Fsqd
_refine_ls_weighting_details 'calc w=1/[\s^2^(Fo^2^)+(0.0911P)^2^+0.0243P] where P=(Fo^2^+2Fc^2^)/3'
_refine_ls_weighting_scheme calc
_refine_ls_wR_factor_gt 0.1373
_refine_ls_wR_factor_ref 0.1718
_reflns_number_gt 2922
_reflns_number_total 4220
_reflns_threshold_expression I>2\s(I)
_cod_data_source_file sg6045.cif
_cod_data_source_block I
_cod_depositor_comments
;
The following automatic conversions were performed:
'_symmetry_cell_setting' value 'Monoclinic' changed to 'monoclinic'
according to '/home/saulius/struct/CIF-dictionaries/cif_core.dic'
dictionary named 'cif_core.dic' version 2.4.1 from 2010-06-29.

Automatic conversion script
Id: cif_fix_enum 1527 2010-12-29 10:47:43Z saulius 

The following automatic conversions were performed:

'_symmetry_cell_setting' value 'Monoclinic' changed to 'monoclinic'
according to /home/saulius/struct/CIF-dictionaries/cif_core.dic
dictionary named 'cif_core.dic' version 2.4.1 from 2010-06-29.

Automatic conversion script
Id: cif_fix_values 1715 2011-07-08 13:25:40Z adriana 
;
_cod_original_sg_symbol_Hall -P2yn
_cod_original_sg_symbol_H-M 'P 21/n'
_cod_database_code 2207874
_cod_database_fobs_code 2207874

loop_
_symmetry_equiv_pos_as_xyz
'x, y, z'
'-x+1/2, y+1/2, -z+1/2'
'-x, -y, -z'
'x-1/2, -y-1/2, z-1/2'

loop_
_atom_site_label
_atom_site_fract_x
_atom_site_fract_y
_atom_site_fract_z
_atom_site_U_iso_or_equiv
_atom_site_adp_type
_atom_site_calc_flag
_atom_site_refinement_flags
_atom_site_occupancy
_atom_site_disorder_assembly
_atom_site_disorder_group
_atom_site_type_symbol
C1 0.6811(3) 1.08955(16) 0.00892(19) 0.0485(7) Uani d . 1 A . C
C2 0.6153(4) 1.13871(18) 0.0669(2) 0.0654(9) Uani d . 1 . . C
H2A 0.5185 1.1603 0.0336 0.078 Uiso calc PR 0.590(9) A 1 H
H2B 0.6836 1.1819 0.0898 0.078 Uiso calc PR 0.590(9) A 1 H
H2C 0.5051 1.1395 0.0448 0.078 Uiso d PR 0.410(9) A 2 H
H2D 0.6519 1.1921 0.0673 0.078 Uiso d PR 0.410(9) A 2 H
C3 0.5918(9) 1.0907(5) 0.1413(6) 0.0579(17) Uani d PD 0.590(9) A 1 C
H3A 0.5030 1.0575 0.1204 0.069 Uiso calc PR 0.590(9) A 1 H
H3B 0.5734 1.1253 0.1853 0.069 Uiso calc PR 0.590(9) A 1 H
C4 0.7306(10) 1.0403(5) 0.1811(5) 0.063(2) Uani d PD 0.590(9) A 1 C
H4A 0.7161 1.0128 0.2311 0.076 Uiso calc PR 0.590(9) A 1 H
H4B 0.8195 1.0737 0.2009 0.076 Uiso calc PR 0.590(9) A 1 H
C3' 0.6611(16) 1.1074(6) 0.1584(10) 0.0579(17) Uani d PD 0.410(9) A 2 C
H3'1 0.5986 1.1318 0.1911 0.069 Uiso calc PR 0.410(9) A 2 H
H3'2 0.7664 1.1214 0.1860 0.069 Uiso calc PR 0.410(9) A 2 H
C4' 0.6439(15) 1.0192(5) 0.1612(7) 0.060(3) Uani d PD 0.410(9) A 2 C
H4'1 0.5403 1.0042 0.1311 0.071 Uiso calc PR 0.410(9) A 2 H
H4'2 0.6662 1.0016 0.2210 0.071 Uiso calc PR 0.410(9) A 2 H
C5 0.7584(4) 0.98094(17) 0.11597(18) 0.0537(8) Uani d . 1 . . C
H5A 0.8595 0.9586 0.1383 0.064 Uiso calc PR 0.590(9) A 1 H
H5B 0.6848 0.9388 0.1088 0.064 Uiso calc PR 0.590(9) A 1 H
H5C 0.8616 0.9868 0.1532 0.064 Uiso d PR 0.410(9) A 2 H
H5D 0.7370 0.9254 0.1076 0.064 Uiso d PR 0.410(9) A 2 H
C6 0.7450(3) 1.01849(15) 0.02944(18) 0.0420(7) Uani d . 1 A . C
C7 0.7913(3) 0.98478(15) -0.04161(17) 0.0392(6) Uani d . 1 . . C
C8 0.7583(3) 1.03251(16) -0.11436(18) 0.0439(7) Uani d . 1 A . C
C9 0.8375(3) 0.94591(17) -0.20102(18) 0.0492(7) Uani d . 1 A . C
C10 0.8544(4) 0.9291(2) -0.2906(2) 0.0772(11) Uani d . 1 . . C
H10A 0.7804 0.8907 -0.3189 0.116 Uiso calc R 1 . . H
H10B 0.9550 0.9095 -0.2854 0.116 Uiso calc R 1 . . H
H10C 0.8385 0.9764 -0.3242 0.116 Uiso calc R 1 . . H
C11 0.8766(3) 0.89081(16) -0.13141(17) 0.0418(7) Uani d . 1 . . C
C12 0.8546(3) 0.91090(15) -0.05080(17) 0.0400(6) Uani d . 1 A . C
C13 0.9419(3) 0.79335(16) 0.00820(17) 0.0415(7) Uani d . 1 A . C
C14 0.9392(3) 0.81355(17) -0.14083(18) 0.0491(7) Uani d . 1 A . C
C15 0.9293(3) 0.76422(15) 0.14670(17) 0.0419(7) Uani d . 1 A . C
C16 1.0389(4) 0.7919(2) 0.2169(2) 0.0648(9) Uani d . 1 . . C
H16 1.1396 0.7951 0.2150 0.078 Uiso calc R 1 . . H
C17 1.0014(5) 0.8152(2) 0.2903(2) 0.0792(11) Uani d . 1 . . C
H17 1.0769 0.8346 0.3373 0.095 Uiso calc R 1 . . H
C18 0.8568(5) 0.81018(19) 0.2950(2) 0.0731(11) Uani d . 1 . . C
H18 0.8330 0.8269 0.3449 0.088 Uiso calc R 1 . . H
C19 0.7444(4) 0.78056(17) 0.2267(2) 0.0588(9) Uani d . 1 . . C
H19 0.6448 0.7764 0.2302 0.071 Uiso calc R 1 . . H
C20 0.7814(3) 0.75691(15) 0.15218(18) 0.0419(7) Uani d . 1 . . C
C21 1.0369(3) 0.68896(15) -0.06756(17) 0.0417(7) Uani d . 1 A . C
C22 1.1801(3) 0.67276(15) -0.01515(17) 0.0413(7) Uani d . 1 . . C
H22 1.2360 0.7112 0.0212 0.050 Uiso calc R 1 . . H
C23 1.2406(3) 0.59914(16) -0.01683(19) 0.0500(7) Uani d . 1 . . C
H23 1.3380 0.5884 0.0184 0.060 Uiso calc R 1 . . H
C24 1.1602(4) 0.54114(17) -0.0695(2) 0.0578(8) Uani d . 1 . . C
C25 1.0196(4) 0.55942(18) -0.1235(2) 0.0664(9) Uani d . 1 . . C
H25 0.9659 0.5216 -0.1617 0.080 Uiso calc R 1 . . H
C26 0.9556(4) 0.63282(19) -0.1226(2) 0.0612(9) Uani d . 1 . . C
H26 0.8590 0.6439 -0.1587 0.073 Uiso calc R 1 . . H
C27 1.2263(5) 0.4596(2) -0.0695(3) 0.0980(14) Uani d . 1 . . C
H27A 1.2789 0.4564 -0.1135 0.147 Uiso calc R 1 . . H
H27B 1.1454 0.4218 -0.0812 0.147 Uiso calc R 1 . . H
H27C 1.2964 0.4491 -0.0137 0.147 Uiso calc R 1 . . H
N1 0.7821(3) 1.01640(14) -0.19220(15) 0.0500(6) Uani d . 1 . . N
N2 0.9710(2) 0.76622(13) -0.06493(14) 0.0418(6) Uani d . 1 . . N
N3 0.8878(2) 0.86076(13) 0.01921(14) 0.0423(6) Uani d . 1 . . N
N4 0.6588(3) 0.72550(14) 0.0809(2) 0.0581(7) Uani d . 1 . . N
O1 0.9648(3) 0.78730(13) -0.20563(13) 0.0699(7) Uani d . 1 . . O
O2 0.9731(2) 0.74083(11) 0.07406(12) 0.0476(5) Uani d . 1 . . O
O3 0.6752(3) 0.71979(13) 0.00909(15) 0.0685(7) Uani d . 1 . . O
O4 0.5418(3) 0.7051(2) 0.0978(2) 0.1148(11) Uani d . 1 . . O
S1 0.67454(10) 1.11959(4) -0.09621(5) 0.0577(3) Uani d . 1 . . S

loop_
_atom_site_aniso_label
_atom_site_aniso_U_11
_atom_site_aniso_U_22
_atom_site_aniso_U_33
_atom_site_aniso_U_12
_atom_site_aniso_U_13
_atom_site_aniso_U_23
C1 0.0531(17) 0.0441(16) 0.0521(18) 0.0010(13) 0.0208(15) -0.0030(14)
C2 0.082(2) 0.0511(18) 0.071(2) 0.0110(16) 0.0341(19) -0.0069(17)
C3 0.062(5) 0.052(4) 0.070(4) -0.003(4) 0.035(5) -0.010(3)
C4 0.080(5) 0.068(5) 0.049(4) 0.008(4) 0.029(4) -0.007(3)
C3' 0.062(5) 0.052(4) 0.070(4) -0.003(4) 0.035(5) -0.010(3)
C4' 0.073(7) 0.061(6) 0.052(6) -0.011(5) 0.030(6) -0.010(4)
C5 0.068(2) 0.0526(17) 0.0462(18) 0.0092(14) 0.0248(15) -0.0017(14)
C6 0.0446(15) 0.0417(15) 0.0417(16) -0.0016(12) 0.0152(13) -0.0020(13)
C7 0.0322(14) 0.0452(15) 0.0411(16) 0.0007(11) 0.0118(12) 0.0021(13)
C8 0.0423(16) 0.0463(16) 0.0441(17) 0.0003(12) 0.0138(13) 0.0034(13)
C9 0.0528(18) 0.0590(18) 0.0389(16) 0.0108(14) 0.0180(14) 0.0067(14)
C10 0.104(3) 0.094(3) 0.0401(19) 0.035(2) 0.0314(19) 0.0174(18)
C11 0.0370(14) 0.0572(17) 0.0352(15) 0.0085(12) 0.0169(12) 0.0038(13)
C12 0.0380(14) 0.0469(15) 0.0347(15) 0.0005(12) 0.0096(12) 0.0022(12)
C13 0.0421(16) 0.0492(16) 0.0332(15) 0.0082(13) 0.0105(13) 0.0028(13)
C14 0.0546(18) 0.0587(18) 0.0371(17) 0.0149(14) 0.0178(14) 0.0049(14)
C15 0.0516(17) 0.0455(15) 0.0317(15) 0.0025(13) 0.0168(13) 0.0050(12)
C16 0.060(2) 0.093(3) 0.0442(19) -0.0144(18) 0.0191(16) 0.0055(18)
C17 0.100(3) 0.100(3) 0.0382(19) -0.029(2) 0.021(2) -0.0038(19)
C18 0.119(3) 0.067(2) 0.048(2) -0.012(2) 0.047(2) -0.0052(17)
C19 0.074(2) 0.0508(17) 0.066(2) 0.0032(16) 0.0438(19) 0.0107(17)
C20 0.0501(17) 0.0357(14) 0.0436(17) -0.0007(12) 0.0190(14) 0.0049(12)
C21 0.0478(16) 0.0439(15) 0.0359(15) 0.0058(12) 0.0159(13) 0.0012(12)
C22 0.0419(16) 0.0458(15) 0.0373(15) 0.0013(12) 0.0132(13) -0.0030(12)
C23 0.0559(18) 0.0529(17) 0.0406(17) 0.0144(14) 0.0125(14) 0.0047(14)
C24 0.082(2) 0.0435(17) 0.0497(19) 0.0104(16) 0.0209(18) 0.0007(15)
C25 0.077(2) 0.0534(19) 0.068(2) -0.0090(17) 0.0185(19) -0.0187(17)
C26 0.0525(18) 0.065(2) 0.058(2) 0.0021(15) 0.0027(16) -0.0108(17)
C27 0.145(4) 0.057(2) 0.090(3) 0.029(2) 0.029(3) -0.004(2)
N1 0.0533(14) 0.0562(15) 0.0435(15) 0.0100(12) 0.0187(12) 0.0092(12)
N2 0.0452(13) 0.0497(13) 0.0340(13) 0.0121(10) 0.0170(11) 0.0001(10)
N3 0.0479(13) 0.0478(14) 0.0345(13) 0.0098(10) 0.0170(11) 0.0025(11)
N4 0.0543(17) 0.0495(15) 0.068(2) 0.0007(12) 0.0140(15) 0.0037(14)
O1 0.1005(18) 0.0783(15) 0.0439(13) 0.0355(13) 0.0417(13) 0.0075(11)
O2 0.0599(12) 0.0514(11) 0.0364(11) 0.0155(9) 0.0212(9) 0.0084(9)
O3 0.0752(16) 0.0688(15) 0.0552(15) -0.0030(11) 0.0078(13) -0.0065(12)
O4 0.0656(18) 0.161(3) 0.120(3) -0.0421(19) 0.0301(17) -0.011(2)
S1 0.0720(6) 0.0453(5) 0.0599(6) 0.0106(4) 0.0254(4) 0.0080(4)

loop_
_atom_type_symbol
_atom_type_description
_atom_type_scat_dispersion_real
_atom_type_scat_dispersion_imag
_atom_type_scat_source
C C 0.0033 0.0016 'International Tables Vol C Tables 4.2.6.8 and 6.1.1.4'
H H 0.0000 0.0000 'International Tables Vol C Tables 4.2.6.8 and 6.1.1.4'
N N 0.0061 0.0033 'International Tables Vol C Tables 4.2.6.8 and 6.1.1.4'
O O 0.0106 0.0060 'International Tables Vol C Tables 4.2.6.8 and 6.1.1.4'
S S 0.1246 0.1234 'International Tables Vol C Tables 4.2.6.8 and 6.1.1.4'

loop_
_geom_angle_atom_site_label_1
_geom_angle_atom_site_label_2
_geom_angle_atom_site_label_3
_geom_angle
_geom_angle_publ_flag
C6 C1 C2 125.1(3) ?
C6 C1 S1 113.4(2) ?
C2 C1 S1 121.5(2) ?
C1 C2 C3' 110.8(5) ?
C1 C2 C3 110.9(4) ?
C3' C2 C3 26.0(4) ?
C1 C2 H2A 109.5 ?
C3' C2 H2A 129.4 ?
C3 C2 H2A 109.5 ?
C1 C2 H2B 109.5 ?
C3' C2 H2B 85.9 ?
C3 C2 H2B 109.5 ?
H2A C2 H2B 108.1 ?
C1 C2 H2C 109.6 ?
C3' C2 H2C 109.9 ?
C3 C2 H2C 86.3 ?
H2A C2 H2C 25.7 ?
H2B C2 H2C 128.4 ?
C1 C2 H2D 109.4 ?
C3' C2 H2D 109.1 ?
C3 C2 H2D 129.1 ?
H2A C2 H2D 84.5 ?
H2B C2 H2D 25.7 ?
H2C C2 H2D 108.1 ?
C2 C3 C4 110.6(7) ?
C2 C3 H3A 109.5 ?
C4 C3 H3A 109.5 ?
C2 C3 H3B 109.5 ?
C4 C3 H3B 109.5 ?
H3A C3 H3B 108.1 ?
C3 C4 C5 111.6(7) ?
C3 C4 H4A 109.3 ?
C5 C4 H4A 109.3 ?
C3 C4 H4B 109.3 ?
C5 C4 H4B 109.3 ?
H4A C4 H4B 108.0 ?
C2 C3' C4' 112.2(10) ?
C2 C3' H3'1 109.2 ?
C4' C3' H3'1 109.2 ?
C2 C3' H3'2 109.2 ?
C4' C3' H3'2 109.2 ?
H3'1 C3' H3'2 107.9 ?
C3' C4' C5 108.1(9) ?
C3' C4' H4'1 110.1 ?
C5 C4' H4'1 110.1 ?
C3' C4' H4'2 110.1 ?
C5 C4' H4'2 110.1 ?
H4'1 C4' H4'2 108.4 ?
C6 C5 C4 111.2(3) ?
C6 C5 C4' 110.8(5) ?
C4 C5 C4' 31.7(3) ?
C6 C5 H5A 109.4 ?
C4 C5 H5A 109.4 ?
C4' C5 H5A 132.9 ?
C6 C5 H5B 109.4 ?
C4 C5 H5B 109.4 ?
C4' C5 H5B 80.5 ?
H5A C5 H5B 108.0 ?
C6 C5 H5C 109.9 ?
C4 C5 H5C 80.1 ?
C4' C5 H5C 109.3 ?
H5A C5 H5C 32.1 ?
H5B C5 H5C 132.2 ?
C6 C5 H5D 109.2 ?
C4 C5 H5D 132.7 ?
C4' C5 H5D 109.6 ?
H5A C5 H5D 78.6 ?
H5B C5 H5D 31.9 ?
H5C C5 H5D 108.1 ?
C1 C6 C7 111.7(2) ?
C1 C6 C5 121.9(3) ?
C7 C6 C5 126.4(2) ?
C8 C7 C12 115.9(2) ?
C8 C7 C6 112.8(2) ?
C12 C7 C6 131.2(2) ?
N1 C8 C7 127.1(3) ?
N1 C8 S1 121.4(2) ?
C7 C8 S1 111.5(2) ?
N1 C9 C11 122.3(3) ?
N1 C9 C10 114.6(3) ?
C11 C9 C10 123.1(3) ?
C9 C10 H10A 109.5 ?
C9 C10 H10B 109.5 ?
H10A C10 H10B 109.5 ?
C9 C10 H10C 109.5 ?
H10A C10 H10C 109.5 ?
H10B C10 H10C 109.5 ?
C12 C11 C9 119.3(2) ?
C12 C11 C14 118.4(2) ?
C9 C11 C14 122.3(2) ?
N3 C12 C11 122.8(2) ?
N3 C12 C7 118.3(2) ?
C11 C12 C7 118.8(2) ?
N3 C13 O2 119.5(2) ?
N3 C13 N2 127.0(2) ?
O2 C13 N2 113.5(2) ?
O1 C14 N2 118.7(3) ?
O1 C14 C11 126.6(3) ?
N2 C14 C11 114.7(2) ?
C16 C15 C20 118.9(3) ?
C16 C15 O2 118.2(3) ?
C20 C15 O2 122.8(3) ?
C15 C16 C17 120.4(3) ?
C15 C16 H16 119.8 ?
C17 C16 H16 119.8 ?
C18 C17 C16 120.9(3) ?
C18 C17 H17 119.5 ?
C16 C17 H17 119.5 ?
C17 C18 C19 120.3(3) ?
C17 C18 H18 119.9 ?
C19 C18 H18 119.8 ?
C18 C19 C20 119.1(3) ?
C18 C19 H19 120.4 ?
C20 C19 H19 120.4 ?
C15 C20 C19 120.3(3) ?
C15 C20 N4 122.2(3) ?
C19 C20 N4 117.5(3) ?
C22 C21 C26 120.4(3) ?
C22 C21 N2 119.8(2) ?
C26 C21 N2 119.8(2) ?
C21 C22 C23 119.5(3) ?
C21 C22 H22 120.3 ?
C23 C22 H22 120.3 ?
C24 C23 C22 121.4(3) ?
C24 C23 H23 119.3 ?
C22 C23 H23 119.3 ?
C25 C24 C23 118.1(3) ?
C25 C24 C27 120.8(3) ?
C23 C24 C27 121.1(3) ?
C24 C25 C26 121.6(3) ?
C24 C25 H25 119.2 ?
C26 C25 H25 119.2 ?
C21 C26 C25 119.0(3) ?
C21 C26 H26 120.5 ?
C25 C26 H26 120.5 ?
C24 C27 H27A 109.5 ?
C24 C27 H27B 109.5 ?
H27A C27 H27B 109.5 ?
C24 C27 H27C 109.5 ?
H27A C27 H27C 109.5 ?
H27B C27 H27C 109.5 ?
C9 N1 C8 116.5(2) ?
C13 N2 C14 120.2(2) ?
C13 N2 C21 121.2(2) ?
C14 N2 C21 118.6(2) ?
C13 N3 C12 116.8(2) ?
O3 N4 O4 122.5(3) ?
O3 N4 C20 120.3(3) ?
O4 N4 C20 117.3(3) ?
C13 O2 C15 114.5(2) ?
C8 S1 C1 90.68(13) y

loop_
_geom_bond_atom_site_label_1
_geom_bond_atom_site_label_2
_geom_bond_distance
_geom_bond_publ_flag
C1 C6 1.347(4) ?
C1 C2 1.498(4) ?
C1 S1 1.747(3) y
C2 C3' 1.506(15) ?
C2 C3 1.511(10) ?
C2 H2A 0.9700 ?
C2 H2B 0.9700 ?
C2 H2C 0.9700 ?
C2 H2D 0.9701 ?
C3 C4 1.518(9) ?
C3 H3A 0.9700 ?
C3 H3B 0.9700 ?
C4 C5 1.527(7) ?
C4 H4A 0.9700 ?
C4 H4B 0.9700 ?
C3' C4' 1.517(12) ?
C3' H3'1 0.9700 ?
C3' H3'2 0.9700 ?
C4' C5 1.572(11) ?
C4' H4'1 0.9700 ?
C4' H4'2 0.9700 ?
C5 C6 1.502(4) ?
C5 H5A 0.9700 ?
C5 H5B 0.9700 ?
C5 H5C 0.9700 ?
C5 H5D 0.9700 ?
C6 C7 1.442(4) ?
C7 C8 1.386(4) ?
C7 C12 1.413(4) ?
C8 N1 1.354(3) ?
C8 S1 1.734(3) y
C9 N1 1.329(3) ?
C9 C11 1.427(4) ?
C9 C10 1.514(4) ?
C10 H10A 0.9600 ?
C10 H10B 0.9600 ?
C10 H10C 0.9600 ?
C11 C12 1.405(4) ?
C11 C14 1.463(4) ?
C12 N3 1.377(3) ?
C13 N3 1.285(3) ?
C13 O2 1.354(3) ?
C13 N2 1.354(3) ?
C14 O1 1.213(3) ?
C14 N2 1.422(3) ?
C15 C16 1.366(4) ?
C15 C20 1.384(4) ?
C15 O2 1.392(3) ?
C16 C17 1.371(4) ?
C16 H16 0.9300 ?
C17 C18 1.348(5) ?
C17 H17 0.9300 ?
C18 C19 1.373(5) ?
C18 H18 0.9300 ?
C19 C20 1.389(4) ?
C19 H19 0.9300 ?
C20 N4 1.461(4) ?
C21 C22 1.372(4) ?
C21 C26 1.373(4) ?
C21 N2 1.456(3) ?
C22 C23 1.377(4) ?
C22 H22 0.9300 ?
C23 C24 1.374(4) ?
C23 H23 0.9300 ?
C24 C25 1.370(5) ?
C24 C27 1.518(4) ?
C25 C26 1.386(4) ?
C25 H25 0.9300 ?
C26 H26 0.9300 ?
C27 H27A 0.9600 ?
C27 H27B 0.9600 ?
C27 H27C 0.9600 ?
N4 O3 1.206(3) ?
N4 O4 1.225(3) ?

loop_
_geom_hbond_atom_site_label_D
_geom_hbond_atom_site_label_H
_geom_hbond_atom_site_label_A
_geom_hbond_site_symmetry_A
_geom_hbond_distance_DH
_geom_hbond_distance_HA
_geom_hbond_distance_DA
_geom_hbond_angle_DHA
_geom_hbond_publ_flag
C19 H19 O1 4_576 0.93 2.43 3.256(4) 148 yes

loop_
_geom_torsion_atom_site_label_1
_geom_torsion_atom_site_label_2
_geom_torsion_atom_site_label_3
_geom_torsion_atom_site_label_4
_geom_torsion
_geom_torsion_publ_flag
C6 C1 C2 C3' 13.0(6) ?
S1 C1 C2 C3' -169.5(5) ?
C6 C1 C2 C3 -14.9(6) ?
S1 C1 C2 C3 162.7(4) ?
C1 C2 C3 C4 45.2(9) y
C3' C2 C3 C4 -49.6(13) ?
C2 C3 C4 C5 -62.9(11) ?
C1 C2 C3' C4' -45.2(12) y
C3 C2 C3' C4' 50.0(12) ?
C2 C3' C4' C5 64.4(14) ?
C3 C4 C5 C6 45.6(9) ?
C3 C4 C5 C4' -50.0(9) ?
C3' C4' C5 C6 -49.3(12) ?
C3' C4' C5 C4 47.7(10) ?
C2 C1 C6 C7 177.4(3) ?
S1 C1 C6 C7 -0.3(3) ?
C2 C1 C6 C5 -0.8(5) ?
S1 C1 C6 C5 -178.5(2) ?
C4 C5 C6 C1 -14.6(5) ?
C4' C5 C6 C1 19.5(6) ?
C4 C5 C6 C7 167.5(5) ?
C4' C5 C6 C7 -158.5(5) ?
C1 C6 C7 C8 -0.6(3) ?
C5 C6 C7 C8 177.5(3) ?
C1 C6 C7 C12 -176.2(3) ?
C5 C6 C7 C12 1.9(5) ?
C12 C7 C8 N1 -1.0(4) ?
C6 C7 C8 N1 -177.3(3) y
C12 C7 C8 S1 177.61(19) ?
C6 C7 C8 S1 1.3(3) ?
N1 C9 C11 C12 0.8(4) ?
C10 C9 C11 C12 -178.8(3) ?
N1 C9 C11 C14 -179.3(3) ?
C10 C9 C11 C14 1.1(5) ?
C9 C11 C12 N3 179.2(2) ?
C14 C11 C12 N3 -0.7(4) ?
C9 C11 C12 C7 1.2(4) ?
C14 C11 C12 C7 -178.7(2) y
C8 C7 C12 N3 -179.2(2) ?
C6 C7 C12 N3 -3.8(4) ?
C8 C7 C12 C11 -1.1(4) ?
C6 C7 C12 C11 174.4(3) ?
C12 C11 C14 O1 179.9(3) ?
C9 C11 C14 O1 0.0(5) ?
C12 C11 C14 N2 0.1(4) ?
C9 C11 C14 N2 -179.8(2) ?
C20 C15 C16 C17 -2.7(5) ?
O2 C15 C16 C17 -179.5(3) ?
C15 C16 C17 C18 0.9(6) ?
C16 C17 C18 C19 0.9(6) ?
C17 C18 C19 C20 -0.9(5) ?
C16 C15 C20 C19 2.7(4) ?
O2 C15 C20 C19 179.4(2) ?
C16 C15 C20 N4 -178.1(3) ?
O2 C15 C20 N4 -1.4(4) ?
C18 C19 C20 C15 -0.9(4) ?
C18 C19 C20 N4 179.8(3) ?
C26 C21 C22 C23 -1.3(4) ?
N2 C21 C22 C23 178.8(3) ?
C21 C22 C23 C24 -0.5(4) ?
C22 C23 C24 C25 2.8(5) ?
C22 C23 C24 C27 -178.6(3) ?
C23 C24 C25 C26 -3.3(5) ?
C27 C24 C25 C26 178.1(3) ?
C22 C21 C26 C25 0.8(5) ?
N2 C21 C26 C25 -179.4(3) ?
C24 C25 C26 C21 1.5(5) ?
C11 C9 N1 C8 -2.7(4) ?
C10 C9 N1 C8 177.0(3) ?
C7 C8 N1 C9 2.9(4) ?
S1 C8 N1 C9 -175.6(2) ?
N3 C13 N2 C14 -1.1(4) ?
O2 C13 N2 C14 177.8(2) ?
N3 C13 N2 C21 178.2(3) ?
O2 C13 N2 C21 -2.9(4) ?
O1 C14 N2 C13 -179.1(3) ?
C11 C14 N2 C13 0.7(4) ?
O1 C14 N2 C21 1.6(4) ?
C11 C14 N2 C21 -178.6(2) ?
C22 C21 N2 C13 -63.3(4) ?
C26 C21 N2 C13 116.9(3) ?
C22 C21 N2 C14 116.0(3) ?
C26 C21 N2 C14 -63.8(4) ?
O2 C13 N3 C12 -178.3(2) ?
N2 C13 N3 C12 0.5(4) ?
C11 C12 N3 C13 0.4(4) ?
C7 C12 N3 C13 178.4(2) ?
C15 C20 N4 O3 -15.2(4) ?
C19 C20 N4 O3 164.1(3) ?
C15 C20 N4 O4 164.2(3) ?
C19 C20 N4 O4 -16.5(4) ?
N3 C13 O2 C15 5.4(4) ?
N2 C13 O2 C15 -173.6(2) ?
C16 C15 O2 C13 -101.7(3) ?
C20 C15 O2 C13 81.5(3) ?
N1 C8 S1 C1 177.5(2) ?
C7 C8 S1 C1 -1.3(2) ?
C6 C1 S1 C8 0.9(2) ?
C2 C1 S1 C8 -176.9(3) ?
